data_9011155
loop_
_publ_author_name
'Mercier, R.'
'Douglade, J.'
'Theobald, F. R.'

_publ_section_title
;
 Structure cristalline de Sb2O3*2SO3
;
_journal_name_full 'Acta Crystallographica, Section B'
_journal_page_first 2081
_journal_page_last 2085
_journal_paper_doi 10.1107/S0567740875006899
_journal_volume 31
_journal_year 1975
_chemical_formula_structural Sb2O3*2SO3
_chemical_formula_sum 'O9 S2 Sb2'
_space_group_IT_number 92
_symmetry_space_group_name_Hall 'P 4abw 2nw'
_symmetry_space_group_name_H-M 'P 41 21 2'
_cell_angle_alpha 90
_cell_angle_beta 90
_cell_angle_gamma 90
_cell_length_a 6.59
_cell_length_b 6.59
_cell_length_c 17.04
_cell_formula_units_Z 4
_cell_volume 740.015
_database_code_amcsd 0009538
_exptl_crystal_density_diffrn 4.054
_cod_original_formula_sum 'Sb2 S2 O9'
_cod_database_code 9011155
_amcsd_formula_title Sb2O3*2SO3

loop_
_space_group_symop_operation_xyz
x,y,z
y,x,-z
1/2-y,1/2+x,1/4+z
1/2-x,1/2+y,1/4-z
-x,-y,1/2+z
-y,-x,1/2-z
1/2+y,1/2-x,3/4+z
1/2+x,1/2-y,3/4-z

loop_
_atom_site_label
_atom_site_fract_x
_atom_site_fract_y
_atom_site_fract_z
_atom_site_U_iso_or_equiv
Sb 0.47820 0.65050 0.09230 0.01013
S 0.14730 0.53380 -0.05360 0.01305
O1 -0.00020 0.37470 -0.04600 0.01381
O2 0.20660 0.60990 0.02300 0.02470
O3 0.32920 0.46300 -0.09850 0.03040
O4 0.04680 0.69690 -0.09480 0.02381
O5 0.63780 0.63780 0.00000 0.01659

loop_
_cod_related_entry_id
_cod_related_entry_database
_cod_related_entry_code
1 AMCSD 0009538
